data_9003101
loop_
_publ_author_name
'Ferro, O.'
'Quartieri, S.'
'Vezzalini, G.'
'Ceriani, C.'
'Fois, E.'
'Gamba, A.'
'Cruciani, G.'

_publ_section_title
;Dehydration dynamics of bikitaite: I. In situ synchrotron powder X-ray
 diffraction study Sample: T = 400
;
_journal_name_full 'American Mineralogist'
_journal_page_first 94
_journal_page_last 101
_journal_volume 89
_journal_year 2004
_chemical_formula_sum 'Al H2 Li O6.385 Si2'
_chemical_name_mineral Bikitaite
_space_group_IT_number 1
_symmetry_space_group_name_Hall 'P 1'
_symmetry_space_group_name_H-M 'P 1'
_cell_angle_alpha 89.765
_cell_angle_beta 114.097
_cell_angle_gamma 90.160
_cell_formula_units_Z 2
_cell_length_a 8.6269
_cell_length_b 4.9871
_cell_length_c 7.5718
_cell_volume 297.372
_database_code_amcsd 0003190
_exptl_crystal_density_diffrn 2.170
_cod_original_formula_sum 'Li Al Si2 O6.385 H2'
_cod_database_code 9003101

loop_
_space_group_symop_operation_xyz
x,y,z

loop_
_atom_site_label
_atom_site_fract_x
_atom_site_fract_y
_atom_site_fract_z
_atom_site_occupancy
_atom_site_U_iso_or_equiv
_atom_site_type_symbol
_atom_site_attached_hydrogens
Li1 0.31400 0.35600 0.16000 1.00000 0.08992 Li 0
Li2 0.71800 0.84400 0.91400 1.00000 0.08992 Li 0
Al13 0.38400 0.85900 0.93300 1.00000 0.04559 Al 0
Al21 0.88900 0.33600 0.89900 1.00000 0.04559 Al 0
Si11 0.10200 0.85100 0.07800 1.00000 0.07092 Si 0
Si12 0.10380 0.80060 0.50490 1.00000 0.07092 Si 0
Si22 0.88300 0.29200 0.48400 1.00000 0.07092 Si 0
Si23 0.61700 0.33400 0.07400 1.00000 0.07092 Si 0
O11 0.24600 0.70600 0.02000 1.00000 0.05826 O 0
O12 0.08500 0.17900 0.02900 1.00000 0.05826 O 0
O13 0.12400 0.81900 0.30100 1.00000 0.06333 O 0
O14 0.02400 0.52200 0.53800 1.00000 0.06333 O 0
O15 0.26600 0.88200 0.69500 1.00000 0.06333 O 0
O16 0.43600 0.18800 0.01400 1.00000 0.05826 O 0
O21 0.72300 0.24200 0.95100 1.00000 0.05319 O 0
O22 0.93600 0.67300 0.95200 1.00000 0.05319 O 0
O23 0.81300 0.34300 0.65000 1.00000 0.06333 O 0
O24 0.94600 0.98500 0.48900 1.00000 0.06333 O 0
O25 0.73600 0.41900 0.29600 1.00000 0.06333 O 0
O26 0.55000 0.62900 0.97500 1.00000 0.05319 O 0
Wat17 0.52600 0.33300 0.41600 0.36000 0.18998 O 2
Wat27 0.63300 0.79300 0.62500 0.41000 0.18998 O 2

loop_
_cod_changelog_entry_id
_cod_changelog_entry_author
_cod_changelog_entry_date
_cod_changelog_entry_text
1
;cod-tools version 3.8.0
Id: cif_guess_AMCSD_atom_types 9581 2023-05-17 12:35:41Z saulius
;
2023-05-18T11:37:28+03:00
;Derived atom types and hydrogen counts
from atom names that follow the AMCSD naming convention
(Wat == water, O-H == hydroxyl).
;

loop_
_cod_related_entry_id
_cod_related_entry_database
_cod_related_entry_code
1 AMCSD 0003190
